data_7239562
loop_
_publ_author_name
'Liu, Tianbiao'
'Shao, Yuyan'
'Li, Guosheng'
'Gu, Meng'
'Hu, Jianzhi'
'Xu, Suochang'
'Nie, Zimin'
'Chen, Xilin'
'Wang, Chongmin'
'Liu, Jun'

_publ_section_title
;
 A facile approach using MgCl2 to formulate high performance Mg2+
 electrolytes for rechargeable Mg batteries
;
_journal_issue 10
_journal_name_full 'Journal of Materials Chemistry A'
_journal_page_first 3430
_journal_paper_doi 10.1039/c3ta14825d
_journal_volume 2
_journal_year 2014
_chemical_formula_sum 'C42 H63 Al Cl4 Mg2 O6'
_chemical_formula_weight 881.32
_space_group_IT_number 2
_space_group_name_Hall '-P 1'
_space_group_name_H-M_alt 'P -1'
_symmetry_cell_setting triclinic
_symmetry_space_group_name_H-M 'P -1'
_atom_sites_solution_hydrogens geom
_atom_sites_solution_primary direct
_atom_sites_solution_secondary difmap
_audit_creation_method SHELXL-97
_cell_angle_alpha 101.118(3)
_cell_angle_beta 105.884(3)
_cell_angle_gamma 109.517(3)
_cell_formula_units_Z 2
_cell_length_a 11.7192(12)
_cell_length_b 14.7431(14)
_cell_length_c 15.6936(16)
_cell_measurement_reflns_used 9916
_cell_measurement_temperature 150(2)
_cell_measurement_theta_max 26.87
_cell_measurement_theta_min 2.40
_cell_volume 2334.1(4)
_computing_cell_refinement 'Bruker SAINT'
_computing_data_collection 'Bruker APEX2'
_computing_data_reduction 'Bruker SAINT'
_computing_molecular_graphics 'Bruker SHELXTL'
_computing_publication_material 'Bruker SHELXTL'
_computing_structure_refinement 'SHELXL-97 (Sheldrick, 2008)'
_computing_structure_solution 'SHELXS-97 (Sheldrick, 2008)'
_diffrn_ambient_temperature 150(2)
_diffrn_measured_fraction_theta_full 0.966
_diffrn_measured_fraction_theta_max 0.966
_diffrn_measurement_device_type 'Bruker APEX-II CCD'
_diffrn_measurement_method '\f and \w scans'
_diffrn_radiation_monochromator graphite
_diffrn_radiation_source 'fine-focus sealed tube'
_diffrn_radiation_type MoK\a
_diffrn_radiation_wavelength 0.71073
_diffrn_reflns_av_R_equivalents 0.0735
_diffrn_reflns_av_sigmaI/netI 0.0652
_diffrn_reflns_limit_h_max 14
_diffrn_reflns_limit_h_min -14
_diffrn_reflns_limit_k_max 18
_diffrn_reflns_limit_k_min -18
_diffrn_reflns_limit_l_max 19
_diffrn_reflns_limit_l_min -19
_diffrn_reflns_number 35258
_diffrn_reflns_theta_full 26.97
_diffrn_reflns_theta_max 26.97
_diffrn_reflns_theta_min 1.97
_exptl_absorpt_coefficient_mu 0.342
_exptl_absorpt_correction_T_max 0.9410
_exptl_absorpt_correction_T_min 0.9134
_exptl_absorpt_correction_type multi-scan
_exptl_absorpt_process_details 'SADABS; (Sheldrick, 2006)'
_exptl_crystal_colour colorless
_exptl_crystal_density_diffrn 1.254
_exptl_crystal_description block
_exptl_crystal_F_000 936
_exptl_crystal_size_max 0.27
_exptl_crystal_size_mid 0.21
_exptl_crystal_size_min 0.18
_refine_diff_density_max 0.664
_refine_diff_density_min -0.529
_refine_diff_density_rms 0.081
_refine_ls_extinction_method none
_refine_ls_goodness_of_fit_ref 1.375
_refine_ls_hydrogen_treatment riding
_refine_ls_matrix_type full
_refine_ls_number_parameters 496
_refine_ls_number_reflns 9799
_refine_ls_number_restraints 0
_refine_ls_restrained_S_all 1.375
_refine_ls_R_factor_all 0.0743
_refine_ls_R_factor_gt 0.0685
_refine_ls_shift/su_max 0.001
_refine_ls_shift/su_mean 0.000
_refine_ls_structure_factor_coef Fsqd
_refine_ls_weighting_details 'calc w=1/[\s^2^(Fo^2^)+(0.1000P)^2^+0.0002P] where P=(Fo^2^+2Fc^2^)/3'
_refine_ls_weighting_scheme calc
_refine_ls_wR_factor_gt 0.1972
_refine_ls_wR_factor_ref 0.2052
_reflns_number_gt 8428
_reflns_number_total 9799
_reflns_threshold_expression >2sigma(I)
_cod_data_source_file c3ta14825d.txt
_cod_data_source_block ltb8_0m
_cod_depositor_comments
;
The following automatic conversions were performed:

data item '_symmetry_cell_setting' value 'Triclinic' was changed to
'triclinic' in accordance with the
/home/saulius/struct/COD-crude-data/automatic-downloads/DataCite-retrospective/RSC/depositions/lib/dictionaries/cif_core.dic
dictionary named 'cif_core.dic' version 2.4.2 last updated on
2011-04-26.

Automatic conversion script
Id: cif_fix_values 6909 2019-04-08 15:41:33Z antanas 
;
_cod_original_sg_symbol_H-M P-1
_cod_database_code 7239562

loop_
_symmetry_equiv_pos_as_xyz
'x, y, z'
'-x, -y, -z'

loop_
_atom_site_label
_atom_site_type_symbol
_atom_site_fract_x
_atom_site_fract_y
_atom_site_fract_z
_atom_site_U_iso_or_equiv
_atom_site_adp_type
_atom_site_occupancy
_atom_site_symmetry_multiplicity
_atom_site_calc_flag
_atom_site_refinement_flags
Al1 Al 0.29233(7) 0.32635(5) 0.64168(5) 0.04116(19) Uani 1 1 d .
Mg1 Mg 0.99079(7) 0.22448(5) 0.14503(5) 0.0378(2) Uani 1 1 d .
Mg2 Mg 0.79513(7) 0.23626(5) -0.03394(5) 0.0366(2) Uani 1 1 d .
Cl1 Cl 0.74841(6) 0.18262(4) 0.10008(4) 0.04246(17) Uani 1 1 d .
Cl2 Cl 1.00053(5) 0.37320(4) 0.08702(4) 0.04042(17) Uani 1 1 d .
Cl3 Cl 0.92100(6) 0.12575(4) -0.02399(4) 0.04272(17) Uani 1 1 d .
Cl4 Cl 0.32174(7) 0.31284(5) 0.78352(4) 0.0577(2) Uani 1 1 d .
O1 O 0.61852(17) 0.12518(12) -0.12923(12) 0.0465(4) Uani 1 1 d .
O2 O 0.70420(16) 0.33637(12) -0.03213(11) 0.0403(4) Uani 1 1 d .
O3 O 0.84834(17) 0.26838(12) -0.14535(11) 0.0439(4) Uani 1 1 d .
O4 O 0.96923(17) 0.10390(12) 0.19595(11) 0.0451(4) Uani 1 1 d .
O5 O 1.18397(16) 0.24133(12) 0.16532(12) 0.0423(4) Uani 1 1 d .
O6 O 1.04747(17) 0.31979(13) 0.27887(11) 0.0453(4) Uani 1 1 d .
C1 C 0.5689(4) 0.0198(2) -0.1358(3) 0.0830(11) Uani 1 1 d .
H1A H 0.5350 0.0096 -0.0855 0.100 Uiso 1 1 calc R
H1B H 0.6385 -0.0051 -0.1300 0.100 Uiso 1 1 calc R
C2 C 0.4641(4) -0.0345(2) -0.2275(3) 0.0862(12) Uani 1 1 d .
H2A H 0.3855 -0.0805 -0.2209 0.103 Uiso 1 1 calc R
H2B H 0.4915 -0.0755 -0.2688 0.103 Uiso 1 1 calc R
C3 C 0.4350(4) 0.0442(3) -0.2686(3) 0.0869(11) Uani 1 1 d .
H3A H 0.4617 0.0463 -0.3231 0.104 Uiso 1 1 calc R
H3B H 0.3410 0.0289 -0.2885 0.104 Uiso 1 1 calc R
C4 C 0.5133(3) 0.1428(2) -0.1910(2) 0.0714(9) Uani 1 1 d .
C5 C 0.7178(4) 0.4111(2) -0.0805(2) 0.0664(9) Uani 1 1 d .
H5A H 0.6688 0.3777 -0.1484 0.080 Uiso 1 1 calc R
H5B H 0.8106 0.4483 -0.0704 0.080 Uiso 1 1 calc R
C6 C 0.6649(3) 0.4835(2) -0.0424(2) 0.0563(7) Uani 1 1 d .
H6A H 0.5997 0.4900 -0.0935 0.068 Uiso 1 1 calc R
H6B H 0.7357 0.5514 -0.0063 0.068 Uiso 1 1 calc R
C7 C 0.6025(4) 0.4360(2) 0.0206(2) 0.0645(8) Uani 1 1 d .
H7A H 0.6153 0.4886 0.0764 0.077 Uiso 1 1 calc R
H7B H 0.5082 0.3944 -0.0133 0.077 Uiso 1 1 calc R
C8 C 0.6718(4) 0.3724(3) 0.0466(2) 0.0701(9) Uani 1 1 d .
H8A H 0.7517 0.4126 0.1026 0.084 Uiso 1 1 calc R
H8B H 0.6156 0.3146 0.0603 0.084 Uiso 1 1 calc R
C9 C 0.9730(3) 0.3478(2) -0.1332(2) 0.0701(9) Uani 1 1 d .
H9A H 0.9775 0.4157 -0.1051 0.084 Uiso 1 1 calc R
H9B H 1.0464 0.3388 -0.0920 0.084 Uiso 1 1 calc R
C10 C 0.9787(4) 0.3375(3) -0.2260(3) 0.0827(11) Uani 1 1 d .
H10A H 1.0700 0.3641 -0.2225 0.099 Uiso 1 1 calc R
H10B H 0.9334 0.3742 -0.2582 0.099 Uiso 1 1 calc R
C11 C 0.9126(3) 0.2284(3) -0.2740(2) 0.0662(8) Uani 1 1 d .
H11A H 0.9750 0.1963 -0.2641 0.079 Uiso 1 1 calc R
H11B H 0.8700 0.2143 -0.3418 0.079 Uiso 1 1 calc R
C12 C 0.8115(3) 0.1886(2) -0.23079(18) 0.0582(7) Uani 1 1 d .
H12A H 0.7234 0.1737 -0.2738 0.070 Uiso 1 1 calc R
H12B H 0.8119 0.1259 -0.2172 0.070 Uiso 1 1 calc R
C13 C 0.8812(3) -0.0008(2) 0.1424(2) 0.0597(7) Uani 1 1 d .
H13A H 0.9044 -0.0247 0.0888 0.072 Uiso 1 1 calc R
H13B H 0.7903 -0.0077 0.1186 0.072 Uiso 1 1 calc R
C14 C 0.8969(4) -0.0600(3) 0.2086(3) 0.1024(15) Uani 1 1 d .
H14A H 0.8207 -0.0801 0.2277 0.123 Uiso 1 1 calc R
H14B H 0.9046 -0.1221 0.1786 0.123 Uiso 1 1 calc R
C15 C 1.0141(6) 0.0046(3) 0.2891(3) 0.1030(16) Uani 1 1 d .
H15A H 1.0897 -0.0073 0.2819 0.124 Uiso 1 1 calc R
H15B H 1.0042 -0.0087 0.3467 0.124 Uiso 1 1 calc R
C16 C 1.0322(4) 0.1120(2) 0.2932(2) 0.0672(8) Uani 1 1 d .
H16A H 0.9899 0.1372 0.3331 0.081 Uiso 1 1 calc R
H16B H 1.1256 0.1580 0.3176 0.081 Uiso 1 1 calc R
C17 C 1.2180(3) 0.1548(2) 0.1468(2) 0.0526(6) Uani 1 1 d .
H17A H 1.1399 0.0934 0.1045 0.063 Uiso 1 1 calc R
H17B H 1.2539 0.1417 0.2057 0.063 Uiso 1 1 calc R
C18 C 1.3189(3) 0.1805(2) 0.1016(2) 0.0529(6) Uani 1 1 d .
H18A H 1.2953 0.1246 0.0447 0.063 Uiso 1 1 calc R
H18B H 1.4061 0.1945 0.1454 0.063 Uiso 1 1 calc R
C19 C 1.3156(3) 0.2750(2) 0.0775(2) 0.0624(7) Uani 1 1 d .
H19A H 1.4014 0.3191 0.0788 0.075 Uiso 1 1 calc R
H19B H 1.2488 0.2573 0.0154 0.075 Uiso 1 1 calc R
C20 C 1.2815(3) 0.32516(19) 0.1536(2) 0.0521(6) Uani 1 1 d .
H20A H 1.3588 0.3619 0.2120 0.062 Uiso 1 1 calc R
H20B H 1.2456 0.3734 0.1352 0.062 Uiso 1 1 calc R
C21 C 0.9646(3) 0.3691(2) 0.30196(19) 0.0564(7) Uani 1 1 d .
H21A H 0.9056 0.3281 0.3279 0.068 Uiso 1 1 calc R
H21B H 0.9115 0.3778 0.2457 0.068 Uiso 1 1 calc R
C22 C 1.0556(4) 0.4698(3) 0.3728(2) 0.0713(9) Uani 1 1 d .
H22A H 1.0517 0.4711 0.4352 0.086 Uiso 1 1 calc R
H22B H 1.0344 0.5249 0.3552 0.086 Uiso 1 1 calc R
C23 C 1.1903(4) 0.4807(3) 0.3719(3) 0.0901(11) Uani 1 1 d .
H23A H 1.2111 0.5134 0.3253 0.108 Uiso 1 1 calc R
H23B H 1.2589 0.5211 0.4341 0.108 Uiso 1 1 calc R
C24 C 1.1777(3) 0.3776(3) 0.3468(2) 0.0766(10) Uani 1 1 d .
H24A H 1.1898 0.3537 0.4020 0.092 Uiso 1 1 calc R
H24B H 1.2428 0.3716 0.3196 0.092 Uiso 1 1 calc R
C25 C 0.3871(3) 0.2555(2) 0.58582(18) 0.0472(6) Uani 1 1 d .
H25 H 0.3433 0.2899 0.6123 0.057 Uiso 1 1 calc R
C26 C 0.5248(3) 0.2916(2) 0.6194(2) 0.0605(7) Uani 1 1 d .
H26 H 0.5744 0.3528 0.6700 0.073 Uiso 1 1 calc R
C27 C 0.5903(3) 0.2423(3) 0.5821(3) 0.0734(9) Uani 1 1 d .
H27 H 0.6827 0.2708 0.6050 0.088 Uiso 1 1 calc R
C28 C 0.5202(4) 0.1517(3) 0.5118(3) 0.0830(11) Uani 1 1 d .
H28 H 0.5643 0.1157 0.4878 0.100 Uiso 1 1 calc R
C29 C 0.3875(4) 0.1129(3) 0.4758(3) 0.0837(11) Uani 1 1 d .
C30 C 0.3217(3) 0.1667(2) 0.5117(2) 0.0644(8) Uani 1 1 d .
H30 H 0.2297 0.1408 0.4839 0.077 Uiso 1 1 calc R
C31 C 0.0981(2) 0.25858(18) 0.56855(15) 0.0390(5) Uani 1 1 d .
H31 H 0.1889 0.2892 0.6035 0.047 Uiso 1 1 calc R
C32 C 0.0258(3) 0.15440(19) 0.54130(18) 0.0462(5) Uani 1 1 d .
H32 H 0.0687 0.1127 0.5589 0.055 Uiso 1 1 calc R
C33 C -0.1071(3) 0.1092(2) 0.48921(19) 0.0535(6) Uani 1 1 d .
H33 H -0.1531 0.0377 0.4716 0.064 Uiso 1 1 calc R
C34 C -0.1731(3) 0.1684(2) 0.46280(18) 0.0546(7) Uani 1 1 d .
H34 H -0.2636 0.1375 0.4266 0.066 Uiso 1 1 calc R
C35 C -0.1065(3) 0.2714(2) 0.48938(18) 0.0523(6) Uani 1 1 d .
H35 H -0.1508 0.3127 0.4731 0.063 Uiso 1 1 calc R
C36 C 0.0277(3) 0.31541(19) 0.54086(17) 0.0467(5) Uani 1 1 d .
H36 H 0.0731 0.3868 0.5578 0.056 Uiso 1 1 calc R
C37 C 0.3597(2) 0.47402(18) 0.65333(16) 0.0426(5) Uani 1 1 d .
H37 H 0.3345 0.4052 0.6516 0.051 Uiso 1 1 calc R
C38 C 0.4351(3) 0.51560(19) 0.60353(18) 0.0486(6) Uani 1 1 d .
H38 H 0.4638 0.4739 0.5685 0.058 Uiso 1 1 calc R
C39 C 0.4696(3) 0.6155(2) 0.60341(18) 0.0513(6) Uani 1 1 d .
H39 H 0.5201 0.6408 0.5683 0.062 Uiso 1 1 calc R
C40 C 0.4298(3) 0.6780(2) 0.65478(19) 0.0525(6) Uani 1 1 d .
H40 H 0.4518 0.7460 0.6543 0.063 Uiso 1 1 calc R
C41 C 0.3579(3) 0.6409(2) 0.7068(2) 0.0542(6) Uani 1 1 d .
H41 H 0.3319 0.6838 0.7431 0.065 Uiso 1 1 calc R
C42 C 0.3237(3) 0.5402(2) 0.70564(19) 0.0509(6) Uani 1 1 d .
H42 H 0.2742 0.5159 0.7416 0.061 Uiso 1 1 calc R

loop_
_atom_site_aniso_label
_atom_site_aniso_U_11
_atom_site_aniso_U_22
_atom_site_aniso_U_33
_atom_site_aniso_U_23
_atom_site_aniso_U_13
_atom_site_aniso_U_12
Al1 0.0373(4) 0.0433(4) 0.0425(4) 0.0172(3) 0.0116(3) 0.0164(3)
Mg1 0.0390(4) 0.0372(4) 0.0392(4) 0.0156(3) 0.0116(3) 0.0181(3)
Mg2 0.0378(4) 0.0362(4) 0.0378(4) 0.0149(3) 0.0115(3) 0.0174(3)
Cl1 0.0405(3) 0.0469(3) 0.0458(3) 0.0228(3) 0.0164(3) 0.0197(3)
Cl2 0.0402(3) 0.0361(3) 0.0438(3) 0.0162(2) 0.0107(2) 0.0159(2)
Cl3 0.0496(4) 0.0413(3) 0.0408(3) 0.0138(2) 0.0132(3) 0.0248(3)
Cl4 0.0606(4) 0.0616(4) 0.0440(3) 0.0242(3) 0.0104(3) 0.0197(3)
O1 0.0432(10) 0.0393(9) 0.0475(9) 0.0134(7) 0.0042(8) 0.0161(8)
O2 0.0443(9) 0.0414(8) 0.0429(8) 0.0192(7) 0.0163(7) 0.0232(7)
O3 0.0490(10) 0.0455(9) 0.0430(8) 0.0169(7) 0.0195(8) 0.0223(8)
O4 0.0493(10) 0.0425(9) 0.0437(8) 0.0210(7) 0.0125(8) 0.0183(8)
O5 0.0413(9) 0.0377(8) 0.0516(9) 0.0179(7) 0.0156(8) 0.0193(7)
O6 0.0441(10) 0.0471(9) 0.0415(8) 0.0099(7) 0.0089(7) 0.0226(8)
C1 0.083(2) 0.0413(15) 0.083(2) 0.0223(15) -0.0089(19) 0.0062(16)
C2 0.098(3) 0.0489(17) 0.0669(19) 0.0106(15) -0.0013(19) 0.0070(18)
C3 0.071(2) 0.066(2) 0.079(2) 0.0055(17) -0.0147(19) 0.0189(18)
C4 0.0500(18) 0.0595(18) 0.076(2) 0.0080(15) -0.0112(15) 0.0241(15)
C5 0.096(2) 0.0610(17) 0.084(2) 0.0470(16) 0.057(2) 0.0485(18)
C6 0.0560(17) 0.0480(14) 0.0753(18) 0.0279(13) 0.0249(14) 0.0279(13)
C7 0.086(2) 0.0619(17) 0.0711(18) 0.0274(15) 0.0407(18) 0.0474(17)
C8 0.105(3) 0.091(2) 0.0669(18) 0.0450(17) 0.0508(19) 0.075(2)
C9 0.071(2) 0.0638(18) 0.0661(18) 0.0148(15) 0.0396(17) 0.0074(16)
C10 0.092(3) 0.086(2) 0.084(2) 0.034(2) 0.053(2) 0.031(2)
C11 0.079(2) 0.082(2) 0.0541(16) 0.0250(15) 0.0325(16) 0.0435(19)
C12 0.075(2) 0.0565(16) 0.0399(12) 0.0127(12) 0.0186(13) 0.0264(15)
C13 0.0577(18) 0.0427(14) 0.0694(17) 0.0245(13) 0.0131(15) 0.0141(13)
C14 0.093(3) 0.068(2) 0.116(3) 0.061(2) 0.000(3) 0.011(2)
C15 0.153(4) 0.062(2) 0.068(2) 0.0327(18) 0.002(2) 0.038(3)
C16 0.100(3) 0.0624(17) 0.0487(15) 0.0306(14) 0.0226(16) 0.0414(18)
C17 0.0607(17) 0.0470(14) 0.0673(16) 0.0262(13) 0.0272(14) 0.0344(13)
C18 0.0514(16) 0.0515(15) 0.0581(15) 0.0140(12) 0.0177(13) 0.0275(13)
C19 0.0654(19) 0.0726(19) 0.0724(18) 0.0385(16) 0.0369(16) 0.0373(16)
C20 0.0448(14) 0.0453(13) 0.0741(17) 0.0282(13) 0.0247(13) 0.0203(12)
C21 0.0597(17) 0.0695(18) 0.0483(14) 0.0161(13) 0.0206(13) 0.0368(15)
C22 0.097(3) 0.0677(19) 0.0540(16) 0.0158(14) 0.0183(17) 0.0487(19)
C23 0.079(3) 0.065(2) 0.087(2) 0.0026(19) 0.003(2) 0.0172(19)
C24 0.0518(18) 0.092(2) 0.0604(18) -0.0063(17) 0.0023(15) 0.0302(18)
C25 0.0464(14) 0.0519(14) 0.0560(14) 0.0280(12) 0.0211(12) 0.0272(12)
C26 0.0514(17) 0.0706(18) 0.0703(18) 0.0364(16) 0.0216(14) 0.0304(15)
C27 0.0569(19) 0.097(3) 0.096(2) 0.057(2) 0.0355(19) 0.0465(19)
C28 0.093(3) 0.084(2) 0.121(3) 0.051(2) 0.069(3) 0.060(2)
C29 0.087(3) 0.073(2) 0.109(3) 0.026(2) 0.060(2) 0.037(2)
C30 0.0546(18) 0.0649(18) 0.0736(19) 0.0141(15) 0.0317(16) 0.0219(15)
C31 0.0344(12) 0.0465(12) 0.0375(11) 0.0148(10) 0.0130(9) 0.0172(10)
C32 0.0461(14) 0.0474(13) 0.0486(13) 0.0176(11) 0.0197(11) 0.0199(11)
C33 0.0513(16) 0.0470(14) 0.0505(14) 0.0070(11) 0.0202(13) 0.0097(12)
C34 0.0401(14) 0.0707(18) 0.0436(13) 0.0095(12) 0.0107(11) 0.0199(13)
C35 0.0450(15) 0.0657(17) 0.0481(13) 0.0177(12) 0.0112(12) 0.0297(13)
C36 0.0463(14) 0.0470(13) 0.0444(12) 0.0149(11) 0.0133(11) 0.0186(11)
C37 0.0380(13) 0.0409(12) 0.0430(12) 0.0141(10) 0.0081(10) 0.0140(10)
C38 0.0541(15) 0.0453(13) 0.0455(13) 0.0138(11) 0.0160(12) 0.0213(12)
C39 0.0527(16) 0.0495(14) 0.0499(13) 0.0193(11) 0.0181(12) 0.0174(12)
C40 0.0518(16) 0.0432(13) 0.0543(14) 0.0163(11) 0.0074(12) 0.0188(12)
C41 0.0459(15) 0.0502(14) 0.0608(15) 0.0088(12) 0.0148(13) 0.0216(12)
C42 0.0418(14) 0.0527(14) 0.0537(14) 0.0146(12) 0.0176(12) 0.0151(12)

loop_
_atom_type_symbol
_atom_type_description
_atom_type_scat_dispersion_real
_atom_type_scat_dispersion_imag
_atom_type_scat_source
C C 0.0033 0.0016 'International Tables Vol C Tables 4.2.6.8 and 6.1.1.4'
H H 0.0000 0.0000 'International Tables Vol C Tables 4.2.6.8 and 6.1.1.4'
O O 0.0106 0.0060 'International Tables Vol C Tables 4.2.6.8 and 6.1.1.4'
Mg Mg 0.0486 0.0363 'International Tables Vol C Tables 4.2.6.8 and 6.1.1.4'
Al Al 0.0645 0.0514 'International Tables Vol C Tables 4.2.6.8 and 6.1.1.4'
Cl Cl 0.1484 0.1585 'International Tables Vol C Tables 4.2.6.8 and 6.1.1.4'

loop_
_geom_angle_atom_site_label_1
_geom_angle_atom_site_label_2
_geom_angle_atom_site_label_3
_geom_angle
C37 Al1 C25 112.63(10)
C37 Al1 C31 109.92(10)
C25 Al1 C31 111.59(11)
C37 Al1 Cl4 108.08(8)
C25 Al1 Cl4 107.57(8)
C31 Al1 Cl4 106.79(7)
O4 Mg1 O6 89.60(7)
O4 Mg1 O5 87.31(7)
O6 Mg1 O5 91.86(7)
O4 Mg1 Cl2 174.81(6)
O6 Mg1 Cl2 88.21(5)
O5 Mg1 Cl2 97.47(5)
O4 Mg1 Cl3 96.91(6)
O6 Mg1 Cl3 173.39(6)
O5 Mg1 Cl3 89.55(5)
Cl2 Mg1 Cl3 85.20(3)
O4 Mg1 Cl1 90.68(6)
O6 Mg1 Cl1 96.11(5)
O5 Mg1 Cl1 171.77(6)
Cl2 Mg1 Cl1 84.87(3)
Cl3 Mg1 Cl1 82.77(3)
O1 Mg2 O2 87.38(7)
O1 Mg2 O3 89.13(7)
O2 Mg2 O3 92.28(7)
O1 Mg2 Cl2 176.42(6)
O2 Mg2 Cl2 90.17(5)
O3 Mg2 Cl2 93.59(6)
O1 Mg2 Cl1 91.76(6)
O2 Mg2 Cl1 95.59(5)
O3 Mg2 Cl1 172.11(6)
Cl2 Mg2 Cl1 85.87(3)
O1 Mg2 Cl3 97.28(5)
O2 Mg2 Cl3 175.20(6)
O3 Mg2 Cl3 88.95(5)
Cl2 Mg2 Cl3 85.12(3)
Cl1 Mg2 Cl3 83.16(3)
Mg2 Cl1 Mg1 77.70(3)
Mg2 Cl2 Mg1 78.75(3)
Mg1 Cl3 Mg2 77.91(3)
C1 O1 C4 107.9(2)
C1 O1 Mg2 125.56(17)
C4 O1 Mg2 125.87(16)
C5 O2 C8 107.25(19)
C5 O2 Mg2 125.09(15)
C8 O2 Mg2 122.17(14)
C12 O3 C9 106.8(2)
C12 O3 Mg2 121.34(15)
C9 O3 Mg2 123.54(16)
C13 O4 C16 110.1(2)
C13 O4 Mg1 124.88(15)
C16 O4 Mg1 124.85(16)
C20 O5 C17 106.62(18)
C20 O5 Mg1 124.61(14)
C17 O5 Mg1 122.53(15)
C24 O6 C21 107.8(2)
C24 O6 Mg1 127.92(17)
C21 O6 Mg1 120.12(15)
O1 C1 C2 106.6(3)
O1 C1 H1A 110.4
C2 C1 H1A 110.4
O1 C1 H1B 110.4
C2 C1 H1B 110.4
H1A C1 H1B 108.6
C1 C2 C3 107.6(3)
C1 C2 H2A 110.2
C3 C2 H2A 110.2
C1 C2 H2B 110.2
C3 C2 H2B 110.2
H2A C2 H2B 108.5
C4 C3 C2 104.8(3)
C4 C3 H3A 110.8
C2 C3 H3A 110.8
C4 C3 H3B 110.8
C2 C3 H3B 110.8
H3A C3 H3B 108.9
O1 C4 C3 104.3(2)
O2 C5 C6 107.8(2)
O2 C5 H5A 110.1
C6 C5 H5A 110.1
O2 C5 H5B 110.1
C6 C5 H5B 110.1
H5A C5 H5B 108.5
C5 C6 C7 104.6(2)
C5 C6 H6A 110.8
C7 C6 H6A 110.8
C5 C6 H6B 110.8
C7 C6 H6B 110.8
H6A C6 H6B 108.9
C8 C7 C6 103.4(2)
C8 C7 H7A 111.1
C6 C7 H7A 111.1
C8 C7 H7B 111.1
C6 C7 H7B 111.1
H7A C7 H7B 109.0
O2 C8 C7 106.8(2)
O2 C8 H8A 110.4
C7 C8 H8A 110.4
O2 C8 H8B 110.4
C7 C8 H8B 110.4
H8A C8 H8B 108.6
C10 C9 O3 106.4(3)
C10 C9 H9A 110.5
O3 C9 H9A 110.5
C10 C9 H9B 110.5
O3 C9 H9B 110.5
H9A C9 H9B 108.6
C9 C10 C11 104.0(3)
C9 C10 H10A 110.9
C11 C10 H10A 110.9
C9 C10 H10B 110.9
C11 C10 H10B 110.9
H10A C10 H10B 109.0
C10 C11 C12 105.2(2)
C10 C11 H11A 110.7
C12 C11 H11A 110.7
C10 C11 H11B 110.7
C12 C11 H11B 110.7
H11A C11 H11B 108.8
O3 C12 C11 106.0(2)
O3 C12 H12A 110.5
C11 C12 H12A 110.5
O3 C12 H12B 110.5
C11 C12 H12B 110.5
H12A C12 H12B 108.7
O4 C13 C14 105.6(3)
O4 C13 H13A 110.6
C14 C13 H13A 110.6
O4 C13 H13B 110.6
C14 C13 H13B 110.6
H13A C13 H13B 108.8
C15 C14 C13 107.3(3)
C15 C14 H14A 110.3
C13 C14 H14A 110.3
C15 C14 H14B 110.3
C13 C14 H14B 110.3
H14A C14 H14B 108.5
C14 C15 C16 105.7(3)
C14 C15 H15A 110.6
C16 C15 H15A 110.6
C14 C15 H15B 110.6
C16 C15 H15B 110.6
H15A C15 H15B 108.7
O4 C16 C15 103.7(2)
O4 C16 H16A 111.0
C15 C16 H16A 111.0
O4 C16 H16B 111.0
C15 C16 H16B 111.0
H16A C16 H16B 109.0
O5 C17 C18 107.5(2)
O5 C17 H17A 110.2
C18 C17 H17A 110.2
O5 C17 H17B 110.2
C18 C17 H17B 110.2
H17A C17 H17B 108.5
C17 C18 C19 103.4(2)
C17 C18 H18A 111.1
C19 C18 H18A 111.1
C17 C18 H18B 111.1
C19 C18 H18B 111.1
H18A C18 H18B 109.0
C20 C19 C18 102.5(2)
C20 C19 H19A 111.3
C18 C19 H19A 111.3
C20 C19 H19B 111.3
C18 C19 H19B 111.3
H19A C19 H19B 109.2
O5 C20 C19 104.1(2)
O5 C20 H20A 110.9
C19 C20 H20A 110.9
O5 C20 H20B 110.9
C19 C20 H20B 110.9
H20A C20 H20B 109.0
O6 C21 C22 105.8(2)
O6 C21 H21A 110.6
C22 C21 H21A 110.6
O6 C21 H21B 110.6
C22 C21 H21B 110.6
H21A C21 H21B 108.7
C21 C22 C23 104.1(3)
C21 C22 H22A 110.9
C23 C22 H22A 110.9
C21 C22 H22B 110.9
C23 C22 H22B 110.9
H22A C22 H22B 108.9
C24 C23 C22 103.4(3)
C24 C23 H23A 111.1
C22 C23 H23A 111.1
C24 C23 H23B 111.1
C22 C23 H23B 111.1
H23A C23 H23B 109.0
C23 C24 O6 105.0(3)
C23 C24 H24A 110.7
O6 C24 H24A 110.7
C23 C24 H24B 110.7
O6 C24 H24B 110.7
H24A C24 H24B 108.8
C30 C25 C26 114.9(3)
C30 C25 Al1 121.9(2)
C26 C25 Al1 123.2(2)
C30 C25 H25 122.5
C26 C25 H25 122.5
Al1 C25 H25 0.8
C27 C26 C25 123.4(3)
C27 C26 H26 118.3
C25 C26 H26 118.3
C28 C27 C26 119.1(3)
C28 C27 H27 120.4
C26 C27 H27 120.4
C29 C28 C27 120.5(3)
C29 C28 H28 119.7
C27 C28 H28 119.7
C28 C29 C30 119.7(4)
C25 C30 C29 122.2(3)
C25 C30 H30 118.9
C29 C30 H30 118.9
C32 C31 C36 115.6(2)
C32 C31 Al1 123.28(18)
C36 C31 Al1 121.12(18)
C32 C31 H31 122.2
C36 C31 H31 122.2
Al1 C31 H31 1.3
C33 C32 C31 122.3(2)
C33 C32 H32 118.8
C31 C32 H32 118.8
C32 C33 C34 120.2(3)
C32 C33 H33 119.9
C34 C33 H33 119.9
C35 C34 C33 119.6(3)
C35 C34 H34 120.2
C33 C34 H34 120.2
C34 C35 C36 119.3(2)
C34 C35 H35 120.3
C36 C35 H35 120.3
C35 C36 C31 123.0(2)
C35 C36 H36 118.5
C31 C36 H36 118.5
C42 C37 C38 115.9(2)
C42 C37 Al1 121.29(18)
C38 C37 Al1 122.61(18)
C42 C37 H37 122.1
C38 C37 H37 122.1
Al1 C37 H37 4.8
C39 C38 C37 122.6(2)
C39 C38 H38 118.7
C37 C38 H38 118.7
C40 C39 C38 119.6(2)
C40 C39 H39 120.2
C38 C39 H39 120.2
C41 C40 C39 119.8(2)
C41 C40 H40 120.1
C39 C40 H40 120.1
C40 C41 C42 119.8(2)
C40 C41 H41 120.1
C42 C41 H41 120.1
C41 C42 C37 122.3(2)
C41 C42 H42 118.8
C37 C42 H42 118.8

loop_
_geom_bond_atom_site_label_1
_geom_bond_atom_site_label_2
_geom_bond_distance
Al1 C37 2.004(3)
Al1 C25 2.012(3)
Al1 C31 2.026(3)
Al1 Cl4 2.2160(9)
Mg1 O4 2.0546(17)
Mg1 O6 2.0741(18)
Mg1 O5 2.1184(18)
Mg1 Cl2 2.5116(9)
Mg1 Cl3 2.5202(9)
Mg1 Cl1 2.5516(10)
Mg2 O1 2.0733(18)
Mg2 O2 2.0895(16)
Mg2 O3 2.0949(17)
Mg2 Cl2 2.4995(9)
Mg2 Cl1 2.5162(9)
Mg2 Cl3 2.5362(9)
O1 C1 1.436(3)
O1 C4 1.479(3)
O2 C5 1.445(3)
O2 C8 1.446(3)
O3 C12 1.450(3)
O3 C9 1.469(3)
O4 C13 1.454(3)
O4 C16 1.464(3)
O5 C20 1.458(3)
O5 C17 1.460(3)
O6 C24 1.443(4)
O6 C21 1.472(3)
C1 C2 1.467(5)
C1 H1A 0.9900
C1 H1B 0.9900
C2 C3 1.521(5)
C2 H2A 0.9900
C2 H2B 0.9900
C3 C4 1.501(5)
C3 H3A 0.9900
C3 H3B 0.9900
C5 C6 1.510(4)
C5 H5A 0.9900
C5 H5B 0.9900
C6 C7 1.523(4)
C6 H6A 0.9900
C6 H6B 0.9900
C7 C8 1.477(4)
C7 H7A 0.9900
C7 H7B 0.9900
C8 H8A 0.9900
C8 H8B 0.9900
C9 C10 1.457(5)
C9 H9A 0.9900
C9 H9B 0.9900
C10 C11 1.462(5)
C10 H10A 0.9900
C10 H10B 0.9900
C11 C12 1.528(4)
C11 H11A 0.9900
C11 H11B 0.9900
C12 H12A 0.9900
C12 H12B 0.9900
C13 C14 1.492(4)
C13 H13A 0.9900
C13 H13B 0.9900
C14 C15 1.449(6)
C14 H14A 0.9900
C14 H14B 0.9900
C15 C16 1.511(4)
C15 H15A 0.9900
C15 H15B 0.9900
C16 H16A 0.9900
C16 H16B 0.9900
C17 C18 1.519(4)
C17 H17A 0.9900
C17 H17B 0.9900
C18 C19 1.522(4)
C18 H18A 0.9900
C18 H18B 0.9900
C19 C20 1.500(4)
C19 H19A 0.9900
C19 H19B 0.9900
C20 H20A 0.9900
C20 H20B 0.9900
C21 C22 1.494(4)
C21 H21A 0.9900
C21 H21B 0.9900
C22 C23 1.537(6)
C22 H22A 0.9900
C22 H22B 0.9900
C23 C24 1.441(5)
C23 H23A 0.9900
C23 H23B 0.9900
C24 H24A 0.9900
C24 H24B 0.9900
C25 C30 1.382(4)
C25 C26 1.420(4)
C25 H25 0.9500
C26 C27 1.384(5)
C26 H26 0.9500
C27 C28 1.370(6)
C27 H27 0.9500
C28 C29 1.366(6)
C28 H28 0.9500
C29 C30 1.420(4)
C30 H30 0.9500
C31 C32 1.392(3)
C31 C36 1.406(3)
C31 H31 0.9500
C32 C33 1.392(4)
C32 H32 0.9500
C33 C34 1.396(4)
C33 H33 0.9500
C34 C35 1.369(4)
C34 H34 0.9500
C35 C36 1.403(4)
C35 H35 0.9500
C36 H36 0.9500
C37 C42 1.400(4)
C37 C38 1.404(3)
C37 H37 0.9500
C38 C39 1.392(3)
C38 H38 0.9500
C39 C40 1.386(4)
C39 H39 0.9500
C40 C41 1.384(4)
C40 H40 0.9500
C41 C42 1.397(4)
C41 H41 0.9500
C42 H42 0.9500

loop_
_geom_torsion_atom_site_label_1
_geom_torsion_atom_site_label_2
_geom_torsion_atom_site_label_3
_geom_torsion_atom_site_label_4
_geom_torsion
O1 Mg2 Cl1 Mg1 141.37(5)
O2 Mg2 Cl1 Mg1 -131.10(6)
O3 Mg2 Cl1 Mg1 45.0(5)
Cl2 Mg2 Cl1 Mg1 -41.33(3)
Cl3 Mg2 Cl1 Mg1 44.24(3)
O4 Mg1 Cl1 Mg2 -141.53(6)
O6 Mg1 Cl1 Mg2 128.80(6)
O5 Mg1 Cl1 Mg2 -65.8(4)
Cl2 Mg1 Cl1 Mg2 41.15(3)
Cl3 Mg1 Cl1 Mg2 -44.64(3)
O1 Mg2 Cl2 Mg1 90.6(9)
O2 Mg2 Cl2 Mg1 137.53(5)
O3 Mg2 Cl2 Mg1 -130.18(5)
Cl1 Mg2 Cl2 Mg1 41.93(3)
Cl3 Mg2 Cl2 Mg1 -41.54(3)
O4 Mg1 Cl2 Mg2 -72.4(7)
O6 Mg1 Cl2 Mg2 -137.59(6)
O5 Mg1 Cl2 Mg2 130.77(5)
Cl3 Mg1 Cl2 Mg2 41.86(3)
Cl1 Mg1 Cl2 Mg2 -41.30(3)
O4 Mg1 Cl3 Mg2 133.97(6)
O6 Mg1 Cl3 Mg2 -36.5(5)
O5 Mg1 Cl3 Mg2 -138.80(5)
Cl2 Mg1 Cl3 Mg2 -41.27(3)
Cl1 Mg1 Cl3 Mg2 44.15(3)
O1 Mg2 Cl3 Mg1 -135.80(6)
O2 Mg2 Cl3 Mg1 30.3(7)
O3 Mg2 Cl3 Mg1 135.21(6)
Cl2 Mg2 Cl3 Mg1 41.52(3)
Cl1 Mg2 Cl3 Mg1 -44.89(3)
O2 Mg2 O1 C1 -145.5(3)
O3 Mg2 O1 C1 122.2(3)
Cl2 Mg2 O1 C1 -98.5(9)
Cl1 Mg2 O1 C1 -50.0(3)
Cl3 Mg2 O1 C1 33.4(3)
O2 Mg2 O1 C4 23.7(2)
O3 Mg2 O1 C4 -68.6(2)
Cl2 Mg2 O1 C4 70.7(10)
Cl1 Mg2 O1 C4 119.2(2)
Cl3 Mg2 O1 C4 -157.4(2)
O1 Mg2 O2 C5 -102.2(2)
O3 Mg2 O2 C5 -13.1(2)
Cl2 Mg2 O2 C5 80.5(2)
Cl1 Mg2 O2 C5 166.3(2)
Cl3 Mg2 O2 C5 91.6(7)
O1 Mg2 O2 C8 107.4(2)
O3 Mg2 O2 C8 -163.6(2)
Cl2 Mg2 O2 C8 -70.0(2)
Cl1 Mg2 O2 C8 15.9(2)
Cl3 Mg2 O2 C8 -58.8(8)
O1 Mg2 O3 C12 -36.94(19)
O2 Mg2 O3 C12 -124.28(19)
Cl2 Mg2 O3 C12 145.40(19)
Cl1 Mg2 O3 C12 59.6(5)
Cl3 Mg2 O3 C12 60.36(19)
O1 Mg2 O3 C9 179.0(2)
O2 Mg2 O3 C9 91.7(2)
Cl2 Mg2 O3 C9 1.4(2)
Cl1 Mg2 O3 C9 -84.5(5)
Cl3 Mg2 O3 C9 -83.7(2)
O6 Mg1 O4 C13 153.0(2)
O5 Mg1 O4 C13 -115.1(2)
Cl2 Mg1 O4 C13 87.9(7)
Cl3 Mg1 O4 C13 -25.9(2)
Cl1 Mg1 O4 C13 56.9(2)
O6 Mg1 O4 C16 -21.7(2)
O5 Mg1 O4 C16 70.2(2)
Cl2 Mg1 O4 C16 -86.8(7)
Cl3 Mg1 O4 C16 159.4(2)
Cl1 Mg1 O4 C16 -117.8(2)
O4 Mg1 O5 C20 -173.04(19)
O6 Mg1 O5 C20 -83.52(19)
Cl2 Mg1 O5 C20 4.92(19)
Cl3 Mg1 O5 C20 90.02(18)
Cl1 Mg1 O5 C20 111.0(4)
O4 Mg1 O5 C17 38.50(18)
O6 Mg1 O5 C17 128.02(18)
Cl2 Mg1 O5 C17 -143.54(17)
Cl3 Mg1 O5 C17 -58.44(17)
Cl1 Mg1 O5 C17 -37.5(5)
O4 Mg1 O6 C24 92.7(3)
O5 Mg1 O6 C24 5.4(3)
Cl2 Mg1 O6 C24 -92.1(3)
Cl3 Mg1 O6 C24 -96.8(6)
Cl1 Mg1 O6 C24 -176.7(3)
O4 Mg1 O6 C21 -113.31(18)
O5 Mg1 O6 C21 159.40(18)
Cl2 Mg1 O6 C21 61.98(18)
Cl3 Mg1 O6 C21 57.2(6)
Cl1 Mg1 O6 C21 -22.66(18)
C4 O1 C1 C2 25.9(4)
Mg2 O1 C1 C2 -163.3(3)
O1 C1 C2 C3 -10.6(5)
C1 C2 C3 C4 -8.0(5)
C1 O1 C4 C3 -30.7(4)
Mg2 O1 C4 C3 158.5(2)
C2 C3 C4 O1 23.0(4)
C8 O2 C5 C6 -12.1(4)
Mg2 O2 C5 C6 -166.15(18)
O2 C5 C6 C7 -8.0(4)
C5 C6 C7 C8 24.3(4)
C5 O2 C8 C7 28.3(4)
Mg2 O2 C8 C7 -176.7(2)
C6 C7 C8 O2 -32.5(4)
C12 O3 C9 C10 24.8(4)
Mg2 O3 C9 C10 173.2(2)
O3 C9 C10 C11 -34.5(4)
C9 C10 C11 C12 30.5(4)
C9 O3 C12 C11 -5.4(3)
Mg2 O3 C12 C11 -154.63(18)
C10 C11 C12 O3 -15.6(4)
C16 O4 C13 C14 -3.3(4)
Mg1 O4 C13 C14 -178.7(3)
O4 C13 C14 C15 -14.5(5)
C13 C14 C15 C16 26.1(6)
C13 O4 C16 C15 18.8(4)
Mg1 O4 C16 C15 -165.8(3)
C14 C15 C16 O4 -27.4(5)
C20 O5 C17 C18 -13.1(3)
Mg1 O5 C17 C18 140.17(19)
O5 C17 C18 C19 -11.9(3)
C17 C18 C19 C20 31.5(3)
C17 O5 C20 C19 33.4(3)
Mg1 O5 C20 C19 -119.2(2)
C18 C19 C20 O5 -40.3(3)
C24 O6 C21 C22 12.0(3)
Mg1 O6 C21 C22 -146.76(19)
O6 C21 C22 C23 10.9(3)
C21 C22 C23 C24 -29.9(4)
C22 C23 C24 O6 37.7(4)
C21 O6 C24 C23 -31.7(4)
Mg1 O6 C24 C23 124.8(3)
C37 Al1 C25 C30 -129.5(2)
C31 Al1 C25 C30 -5.3(3)
Cl4 Al1 C25 C30 111.5(2)
C37 Al1 C25 C26 51.2(2)
C31 Al1 C25 C26 175.4(2)
Cl4 Al1 C25 C26 -67.8(2)
C30 C25 C26 C27 -0.5(4)
Al1 C25 C26 C27 178.9(2)
C25 C26 C27 C28 -2.8(5)
C26 C27 C28 C29 3.0(6)
C27 C28 C29 C30 -0.1(6)
C26 C25 C30 C29 3.5(4)
Al1 C25 C30 C29 -175.9(3)
C28 C29 C30 C25 -3.3(6)
C37 Al1 C31 C32 173.64(18)
C25 Al1 C31 C32 47.9(2)
Cl4 Al1 C31 C32 -69.35(19)
C37 Al1 C31 C36 -5.5(2)
C25 Al1 C31 C36 -131.16(18)
Cl4 Al1 C31 C36 111.55(17)
C36 C31 C32 C33 0.7(3)
Al1 C31 C32 C33 -178.48(18)
C31 C32 C33 C34 -0.4(4)
C32 C33 C34 C35 -0.7(4)
C33 C34 C35 C36 1.5(4)
C34 C35 C36 C31 -1.3(4)
C32 C31 C36 C35 0.2(3)
Al1 C31 C36 C35 179.35(19)
C25 Al1 C37 C42 -168.1(2)
C31 Al1 C37 C42 66.8(2)
Cl4 Al1 C37 C42 -49.4(2)
C25 Al1 C37 C38 17.8(2)
C31 Al1 C37 C38 -107.3(2)
Cl4 Al1 C37 C38 136.5(2)
C42 C37 C38 C39 -1.8(4)
Al1 C37 C38 C39 172.6(2)
C37 C38 C39 C40 0.7(4)
C38 C39 C40 C41 0.9(4)
C39 C40 C41 C42 -1.3(4)
C40 C41 C42 C37 0.1(4)
C38 C37 C42 C41 1.4(4)
Al1 C37 C42 C41 -173.0(2)
